data_1554329
loop_
_publ_author_name
'Chen, Mintao'
'Wei, Yin'
'Shi, Min'

_publ_section_title
;
 A facile method for the synthesis of
 trifluoromethylthio-/chloro-homoallylic alcohols from
 methylenecyclopropanes
;
_journal_issue 13
_journal_name_full 'Organic Chemistry Frontiers'
_journal_page_first 2030
_journal_paper_doi 10.1039/C8QO00386F
_journal_volume 5
_journal_year 2018
_chemical_formula_sum 'C12 H13 F3 O2 S'
_chemical_formula_weight 278.28
_space_group_crystal_system triclinic
_space_group_IT_number 2
_space_group_name_Hall '-P 1'
_space_group_name_H-M_alt 'P -1'
_atom_sites_solution_hydrogens geom
_audit_creation_method SHELXL-2013
_audit_update_record
;
2017-12-04 deposited with the CCDC.
2018-05-14 downloaded from the CCDC.
;
_cell_angle_alpha 90.0330(10)
_cell_angle_beta 93.7370(10)
_cell_angle_gamma 96.6490(10)
_cell_formula_units_Z 4
_cell_length_a 10.0641(3)
_cell_length_b 10.4692(2)
_cell_length_c 12.4244(3)
_cell_measurement_reflns_used 9403
_cell_measurement_temperature 296(2)
_cell_measurement_theta_max 54.678
_cell_measurement_theta_min 5.071
_cell_volume 1297.46(6)
_computing_cell_refinement 'Bruker SAINT'
_computing_data_collection 'Bruker APEX2'
_computing_data_reduction 'Bruker SAINT'
_computing_molecular_graphics 'Bruker SHELXTL'
_computing_publication_material 'Bruker SHELXTL'
_computing_structure_refinement 'SHELXL-2013 (Sheldrick, 2013)'
_computing_structure_solution 'SHELXS-97 (Sheldrick 2008)'
_diffrn_ambient_temperature 296(2)
_diffrn_measured_fraction_theta_full 0.992
_diffrn_measured_fraction_theta_max 0.992
_diffrn_measurement_device_type 'Bruker APEX-II CCD'
_diffrn_measurement_method '\f and \w scans'
_diffrn_radiation_type MoK\a
_diffrn_radiation_wavelength 0.71073
_diffrn_reflns_av_R_equivalents 0.0365
_diffrn_reflns_av_unetI/netI 0.0278
_diffrn_reflns_Laue_measured_fraction_full 0.992
_diffrn_reflns_Laue_measured_fraction_max 0.992
_diffrn_reflns_limit_h_max 12
_diffrn_reflns_limit_h_min -12
_diffrn_reflns_limit_k_max 12
_diffrn_reflns_limit_k_min -12
_diffrn_reflns_limit_l_max 15
_diffrn_reflns_limit_l_min -15
_diffrn_reflns_number 22587
_diffrn_reflns_point_group_measured_fraction_full 0.992
_diffrn_reflns_point_group_measured_fraction_max 0.992
_diffrn_reflns_theta_full 25.242
_diffrn_reflns_theta_max 25.999
_diffrn_reflns_theta_min 2.535
_exptl_absorpt_coefficient_mu 0.277
_exptl_absorpt_correction_T_max 0.7456
_exptl_absorpt_correction_T_min 0.6808
_exptl_absorpt_correction_type multi-scan
_exptl_absorpt_process_details sadabs
_exptl_crystal_colour colorless
_exptl_crystal_density_diffrn 1.425
_exptl_crystal_description prismatic
_exptl_crystal_F_000 576
_exptl_crystal_size_max 0.180
_exptl_crystal_size_mid 0.150
_exptl_crystal_size_min 0.120
_refine_diff_density_max 0.336
_refine_diff_density_min -0.233
_refine_diff_density_rms 0.038
_refine_ls_extinction_coef 0.118(7)
_refine_ls_extinction_expression Fc^*^=kFc[1+0.001xFc^2^\l^3^/sin(2\q)]^-1/4^
_refine_ls_extinction_method SHELXL
_refine_ls_goodness_of_fit_ref 1.026
_refine_ls_hydrogen_treatment constr
_refine_ls_matrix_type full
_refine_ls_number_parameters 330
_refine_ls_number_reflns 5066
_refine_ls_number_restraints 0
_refine_ls_restrained_S_all 1.026
_refine_ls_R_factor_all 0.0544
_refine_ls_R_factor_gt 0.0413
_refine_ls_shift/su_max 0.000
_refine_ls_shift/su_mean 0.000
_refine_ls_structure_factor_coef Fsqd
_refine_ls_weighting_details 'w=1/[\s^2^(Fo^2^)+(0.0649P)^2^+0.2928P] where P=(Fo^2^+2Fc^2^)/3'
_refine_ls_weighting_scheme calc
_refine_ls_wR_factor_gt 0.1119
_refine_ls_wR_factor_ref 0.1252
_reflns_Friedel_coverage 0.000
_reflns_number_gt 4064
_reflns_number_total 5066
_reflns_threshold_expression 'I > 2\s(I)'
_cod_data_source_file c8qo00386f2.cif
_cod_data_source_block d8v17669
_cod_database_code 1554329
_shelx_space_group_comment
; 
The symmetry employed for this shelxl refinement is uniquely defined 
by the following loop, which should always be used as a source of 
symmetry information in preference to the above space-group names. 
They are only intended as comments. 
;
_shelx_estimated_absorpt_t_min 0.952
_shelx_estimated_absorpt_t_max 0.968
_shelxl_version_number 2013-4

loop_
_space_group_symop_operation_xyz
'x, y, z'
'-x, -y, -z'

loop_
_atom_site_label
_atom_site_type_symbol
_atom_site_fract_x
_atom_site_fract_y
_atom_site_fract_z
_atom_site_U_iso_or_equiv
_atom_site_adp_type
_atom_site_occupancy
_atom_site_site_symmetry_order
_atom_site_calc_flag
_atom_site_refinement_flags_posn
_atom_site_refinement_flags_adp
S1 S 0.65478(5) 0.80520(5) 0.31706(4) 0.05940(19) Uani 1 1 d . .
S2 S 0.70674(6) 0.70892(5) 0.82119(4) 0.06332(19) Uani 1 1 d . .
F1 F 0.6100(2) 1.04604(13) 0.30363(13) 0.1050(6) Uani 1 1 d . .
F2 F 0.6675(2) 0.96250(15) 0.16205(12) 0.1080(6) Uani 1 1 d . .
F3 F 0.4702(2) 0.91762(18) 0.20832(16) 0.1177(6) Uani 1 1 d . .
F4 F 0.66210(19) 0.73852(14) 1.02359(11) 0.0941(5) Uani 1 1 d . .
F5 F 0.5392(2) 0.83842(17) 0.91774(16) 0.1125(6) Uani 1 1 d . .
F6 F 0.7444(2) 0.90580(15) 0.94255(15) 0.1185(6) Uani 1 1 d . .
O1 O 0.36966(15) 0.59368(14) 0.43695(12) 0.0660(4) Uani 1 1 d . .
H1 H 0.4282 0.5623 0.4064 0.099 Uiso 1 1 calc R U
O2 O 0.82789(15) 0.98618(15) 0.66035(13) 0.0698(4) Uani 1 1 d . .
O3 O 0.42292(19) 0.52310(16) 0.64649(13) 0.0783(5) Uani 1 1 d . .
H3 H 0.4021 0.5559 0.5888 0.117 Uiso 1 1 calc R U
O4 O 0.79289(15) 0.31397(15) 1.00745(13) 0.0706(4) Uani 1 1 d . .
C1 C 0.58537(18) 0.81947(17) 0.44435(14) 0.0475(4) Uani 1 1 d . .
C2 C 0.43637(18) 0.82526(19) 0.44621(16) 0.0546(5) Uani 1 1 d . .
H2A H 0.4151 0.9044 0.4122 0.066 Uiso 1 1 calc R U
H2B H 0.4135 0.8286 0.5207 0.066 Uiso 1 1 calc R U
C3 C 0.35000(19) 0.71387(19) 0.39047(16) 0.0547(5) Uani 1 1 d . .
H3A H 0.2565 0.7272 0.3934 0.066 Uiso 1 1 calc R U
H3B H 0.3698 0.7122 0.3151 0.066 Uiso 1 1 calc R U
C4 C 0.66400(18) 0.81817(18) 0.53359(15) 0.0506(4) Uani 1 1 d . .
H4 H 0.6221 0.8254 0.5975 0.061 Uiso 1 1 calc R U
C5 C 0.80930(18) 0.80690(18) 0.54626(15) 0.0510(4) Uani 1 1 d . .
C6 C 0.8661(2) 0.7093(2) 0.49775(18) 0.0619(5) Uani 1 1 d . .
H6 H 0.8122 0.6497 0.4538 0.074 Uiso 1 1 calc R U
C7 C 1.0021(2) 0.6988(2) 0.5135(2) 0.0737(6) Uani 1 1 d . .
H7 H 1.0391 0.6327 0.4806 0.088 Uiso 1 1 calc R U
C8 C 1.0815(2) 0.7870(3) 0.5784(2) 0.0774(7) Uani 1 1 d . .
H8 H 1.1728 0.7806 0.5887 0.093 Uiso 1 1 calc R U
C9 C 1.0280(2) 0.8846(2) 0.62814(19) 0.0704(6) Uani 1 1 d . .
H9 H 1.0831 0.9441 0.6714 0.084 Uiso 1 1 calc R U
C10 C 0.89129(19) 0.89446(19) 0.61376(16) 0.0557(5) Uani 1 1 d . .
C11 C 0.9050(3) 1.0755(3) 0.7331(2) 0.0874(8) Uani 1 1 d . .
H11A H 0.9466 1.0296 0.7905 0.131 Uiso 1 1 calc R U
H11B H 0.8474 1.1316 0.7627 0.131 Uiso 1 1 calc R U
H11C H 0.9729 1.1255 0.6953 0.131 Uiso 1 1 calc R U
C12 C 0.5969(3) 0.9384(2) 0.24709(18) 0.0694(6) Uani 1 1 d . .
C13 C 0.60872(19) 0.55869(19) 0.84237(14) 0.0507(4) Uani 1 1 d . .
C14 C 0.45835(19) 0.5563(2) 0.83714(17) 0.0592(5) Uani 1 1 d . .
H14A H 0.4344 0.6086 0.8957 0.071 Uiso 1 1 calc R U
H14B H 0.4186 0.4687 0.8481 0.071 Uiso 1 1 calc R U
C15 C 0.3991(2) 0.6043(2) 0.73196(17) 0.0608(5) Uani 1 1 d . .
H15A H 0.3034 0.6059 0.7360 0.073 Uiso 1 1 calc R U
H15B H 0.4393 0.6913 0.7191 0.073 Uiso 1 1 calc R U
C16 C 0.66929(18) 0.45300(19) 0.85576(14) 0.0510(4) Uani 1 1 d . .
H16 H 0.6134 0.3785 0.8695 0.061 Uiso 1 1 calc R U
C17 C 0.81221(18) 0.43741(18) 0.85186(15) 0.0516(4) Uani 1 1 d . .
C18 C 0.8876(2) 0.4883(2) 0.76826(17) 0.0605(5) Uani 1 1 d . .
H18 H 0.8481 0.5372 0.7153 0.073 Uiso 1 1 calc R U
C19 C 1.0201(2) 0.4670(2) 0.7630(2) 0.0726(6) Uani 1 1 d . .
H19 H 1.0694 0.5013 0.7069 0.087 Uiso 1 1 calc R U
C20 C 1.0780(2) 0.3953(3) 0.8409(2) 0.0779(7) Uani 1 1 d . .
H20 H 1.1674 0.3819 0.8378 0.094 Uiso 1 1 calc R U
C21 C 1.0059(2) 0.3423(2) 0.9238(2) 0.0705(6) Uani 1 1 d . .
H21 H 1.0465 0.2935 0.9761 0.085 Uiso 1 1 calc R U
C22 C 0.8731(2) 0.36206(19) 0.92918(16) 0.0564(5) Uani 1 1 d . .
C23 C 0.8456(3) 0.2301(3) 1.0847(2) 0.0918(8) Uani 1 1 d . .
H23A H 0.8759 0.1590 1.0483 0.138 Uiso 1 1 calc R U
H23B H 0.7770 0.1985 1.1314 0.138 Uiso 1 1 calc R U
H23C H 0.9195 0.2759 1.1267 0.138 Uiso 1 1 calc R U
C24 C 0.6603(3) 0.8001(2) 0.93064(19) 0.0719(6) Uani 1 1 d . .

loop_
_atom_site_aniso_label
_atom_site_aniso_U_11
_atom_site_aniso_U_22
_atom_site_aniso_U_33
_atom_site_aniso_U_23
_atom_site_aniso_U_13
_atom_site_aniso_U_12
S1 0.0694(3) 0.0632(3) 0.0476(3) -0.0026(2) 0.0123(2) 0.0115(2)
S2 0.0692(4) 0.0620(3) 0.0564(3) 0.0040(2) 0.0100(2) -0.0058(2)
F1 0.1804(18) 0.0543(8) 0.0816(10) -0.0099(7) 0.0223(10) 0.0112(9)
F2 0.1810(17) 0.0784(10) 0.0660(9) 0.0096(7) 0.0425(10) 0.0016(10)
F3 0.1180(14) 0.1087(13) 0.1196(14) 0.0437(11) -0.0334(11) 0.0077(10)
F4 0.1484(14) 0.0817(9) 0.0535(8) 0.0040(7) 0.0052(8) 0.0192(9)
F5 0.1255(14) 0.1002(12) 0.1215(14) -0.0047(10) 0.0089(11) 0.0537(11)
F6 0.1679(18) 0.0703(10) 0.1098(13) -0.0203(9) 0.0259(12) -0.0267(10)
O1 0.0683(10) 0.0635(9) 0.0637(9) 0.0033(7) -0.0033(7) 0.0013(7)
O2 0.0639(9) 0.0696(9) 0.0729(10) -0.0166(7) -0.0092(7) 0.0032(7)
O3 0.1064(13) 0.0724(10) 0.0588(9) 0.0014(8) -0.0073(9) 0.0290(9)
O4 0.0710(10) 0.0722(10) 0.0685(9) 0.0145(8) 0.0044(7) 0.0079(7)
C1 0.0481(10) 0.0482(10) 0.0458(10) -0.0060(7) 0.0049(7) 0.0028(7)
C2 0.0498(10) 0.0609(11) 0.0536(11) -0.0115(9) 0.0002(8) 0.0107(8)
C3 0.0456(10) 0.0647(12) 0.0531(11) -0.0027(9) -0.0031(8) 0.0069(8)
C4 0.0484(10) 0.0570(11) 0.0449(10) -0.0037(8) 0.0053(8) -0.0010(8)
C5 0.0465(10) 0.0582(11) 0.0466(10) 0.0042(8) 0.0032(8) -0.0006(8)
C6 0.0560(12) 0.0649(12) 0.0640(12) -0.0020(10) 0.0052(9) 0.0028(9)
C7 0.0595(13) 0.0840(16) 0.0805(16) -0.0020(13) 0.0100(11) 0.0173(11)
C8 0.0482(12) 0.1048(19) 0.0795(16) 0.0045(14) 0.0024(11) 0.0112(12)
C9 0.0514(12) 0.0863(16) 0.0693(14) -0.0015(12) -0.0052(10) -0.0042(11)
C10 0.0524(11) 0.0619(12) 0.0508(11) 0.0035(9) 0.0006(8) 0.0004(9)
C11 0.0950(19) 0.0778(16) 0.0837(17) -0.0222(13) -0.0236(14) 0.0021(14)
C12 0.0977(18) 0.0547(12) 0.0538(12) -0.0008(9) 0.0096(11) -0.0026(11)
C13 0.0517(10) 0.0596(11) 0.0399(9) 0.0027(8) 0.0063(7) 0.0002(8)
C14 0.0528(11) 0.0685(13) 0.0575(11) 0.0070(9) 0.0121(9) 0.0072(9)
C15 0.0516(11) 0.0625(12) 0.0695(13) 0.0051(10) 0.0047(9) 0.0114(9)
C16 0.0501(10) 0.0573(11) 0.0440(9) -0.0019(8) 0.0037(8) -0.0007(8)
C17 0.0488(10) 0.0555(11) 0.0484(10) -0.0090(8) -0.0011(8) -0.0002(8)
C18 0.0527(11) 0.0742(13) 0.0527(11) -0.0067(10) 0.0010(9) 0.0009(9)
C19 0.0534(12) 0.0932(17) 0.0691(14) -0.0107(12) 0.0104(10) -0.0039(11)
C20 0.0464(12) 0.0928(17) 0.0937(18) -0.0141(14) -0.0007(12) 0.0074(11)
C21 0.0588(13) 0.0710(14) 0.0803(15) -0.0044(11) -0.0107(11) 0.0099(10)
C22 0.0561(11) 0.0536(11) 0.0572(11) -0.0075(9) -0.0038(9) 0.0014(8)
C23 0.112(2) 0.0758(16) 0.0883(18) 0.0236(14) 0.0013(16) 0.0164(15)
C24 0.0887(17) 0.0584(13) 0.0692(15) 0.0034(11) 0.0030(12) 0.0116(12)

loop_
_atom_type_symbol
_atom_type_description
_atom_type_scat_dispersion_real
_atom_type_scat_dispersion_imag
_atom_type_scat_source
C C 0.0033 0.0016 'International Tables Vol C Tables 4.2.6.8 and 6.1.1.4'
H H 0.0000 0.0000 'International Tables Vol C Tables 4.2.6.8 and 6.1.1.4'
O O 0.0106 0.0060 'International Tables Vol C Tables 4.2.6.8 and 6.1.1.4'
F F 0.0171 0.0103 'International Tables Vol C Tables 4.2.6.8 and 6.1.1.4'
S S 0.1246 0.1234 'International Tables Vol C Tables 4.2.6.8 and 6.1.1.4'

loop_
_geom_angle_atom_site_label_1
_geom_angle_atom_site_label_2
_geom_angle_atom_site_label_3
_geom_angle
C12 S1 C1 101.22(10)
C24 S2 C13 100.17(10)
C3 O1 H1 109.5
C10 O2 C11 118.17(18)
C15 O3 H3 109.5
C22 O4 C23 118.15(19)
C4 C1 C2 122.21(16)
C4 C1 S1 119.31(14)
C2 C1 S1 118.39(13)
C1 C2 C3 114.74(15)
C1 C2 H2A 108.6
C3 C2 H2A 108.6
C1 C2 H2B 108.6
C3 C2 H2B 108.6
H2A C2 H2B 107.6
O1 C3 C2 113.07(16)
O1 C3 H3A 109.0
C2 C3 H3A 109.0
O1 C3 H3B 109.0
C2 C3 H3B 109.0
H3A C3 H3B 107.8
C1 C4 C5 129.14(17)
C1 C4 H4 115.4
C5 C4 H4 115.4
C6 C5 C10 118.76(18)
C6 C5 C4 122.34(17)
C10 C5 C4 118.84(17)
C5 C6 C7 121.1(2)
C5 C6 H6 119.4
C7 C6 H6 119.4
C8 C7 C6 119.3(2)
C8 C7 H7 120.3
C6 C7 H7 120.3
C7 C8 C9 121.0(2)
C7 C8 H8 119.5
C9 C8 H8 119.5
C8 C9 C10 119.9(2)
C8 C9 H9 120.0
C10 C9 H9 120.0
O2 C10 C9 124.70(19)
O2 C10 C5 115.43(17)
C9 C10 C5 119.9(2)
O2 C11 H11A 109.5
O2 C11 H11B 109.5
H11A C11 H11B 109.5
O2 C11 H11C 109.5
H11A C11 H11C 109.5
H11B C11 H11C 109.5
F1 C12 F2 106.14(18)
F1 C12 F3 107.3(2)
F2 C12 F3 105.3(2)
F1 C12 S1 114.54(17)
F2 C12 S1 108.87(18)
F3 C12 S1 113.99(16)
C16 C13 C14 122.55(17)
C16 C13 S2 119.46(15)
C14 C13 S2 117.87(14)
C13 C14 C15 114.07(16)
C13 C14 H14A 108.7
C15 C14 H14A 108.7
C13 C14 H14B 108.7
C15 C14 H14B 108.7
H14A C14 H14B 107.6
O3 C15 C14 109.81(17)
O3 C15 H15A 109.7
C14 C15 H15A 109.7
O3 C15 H15B 109.7
C14 C15 H15B 109.7
H15A C15 H15B 108.2
C13 C16 C17 129.06(18)
C13 C16 H16 115.5
C17 C16 H16 115.5
C18 C17 C22 118.40(18)
C18 C17 C16 121.74(18)
C22 C17 C16 119.70(17)
C19 C18 C17 120.9(2)
C19 C18 H18 119.6
C17 C18 H18 119.6
C20 C19 C18 119.5(2)
C20 C19 H19 120.2
C18 C19 H19 120.2
C19 C20 C21 121.1(2)
C19 C20 H20 119.5
C21 C20 H20 119.5
C20 C21 C22 119.9(2)
C20 C21 H21 120.1
C22 C21 H21 120.1
O4 C22 C21 124.6(2)
O4 C22 C17 115.15(18)
C21 C22 C17 120.3(2)
O4 C23 H23A 109.5
O4 C23 H23B 109.5
H23A C23 H23B 109.5
O4 C23 H23C 109.5
H23A C23 H23C 109.5
H23B C23 H23C 109.5
F6 C24 F4 107.7(2)
F6 C24 F5 105.8(2)
F4 C24 F5 105.4(2)
F6 C24 S2 108.86(18)
F4 C24 S2 113.64(16)
F5 C24 S2 114.93(18)

loop_
_geom_bond_atom_site_label_1
_geom_bond_atom_site_label_2
_geom_bond_distance
S1 C12 1.779(2)
S1 C1 1.7830(18)
S2 C24 1.779(2)
S2 C13 1.7864(19)
F1 C12 1.317(3)
F2 C12 1.320(3)
F3 C12 1.327(3)
F4 C24 1.323(3)
F5 C24 1.327(3)
F6 C24 1.316(3)
O1 C3 1.414(2)
O1 H1 0.8200
O2 C10 1.361(2)
O2 C11 1.426(3)
O3 C15 1.410(3)
O3 H3 0.8200
O4 C22 1.364(3)
O4 C23 1.421(3)
C1 C4 1.321(3)
C1 C2 1.509(3)
C2 C3 1.510(3)
C2 H2A 0.9700
C2 H2B 0.9700
C3 H3A 0.9700
C3 H3B 0.9700
C4 C5 1.479(3)
C4 H4 0.9300
C5 C6 1.383(3)
C5 C10 1.399(3)
C6 C7 1.387(3)
C6 H6 0.9300
C7 C8 1.372(4)
C7 H7 0.9300
C8 C9 1.373(4)
C8 H8 0.9300
C9 C10 1.391(3)
C9 H9 0.9300
C11 H11A 0.9600
C11 H11B 0.9600
C11 H11C 0.9600
C13 C16 1.329(3)
C13 C14 1.508(3)
C14 C15 1.512(3)
C14 H14A 0.9700
C14 H14B 0.9700
C15 H15A 0.9700
C15 H15B 0.9700
C16 C17 1.470(3)
C16 H16 0.9300
C17 C18 1.396(3)
C17 C22 1.399(3)
C18 C19 1.383(3)
C18 H18 0.9300
C19 C20 1.367(4)
C19 H19 0.9300
C20 C21 1.379(4)
C20 H20 0.9300
C21 C22 1.381(3)
C21 H21 0.9300
C23 H23A 0.9600
C23 H23B 0.9600
C23 H23C 0.9600

loop_
_geom_torsion_atom_site_label_1
_geom_torsion_atom_site_label_2
_geom_torsion_atom_site_label_3
_geom_torsion_atom_site_label_4
_geom_torsion
C12 S1 C1 C4 -128.95(17)
C12 S1 C1 C2 54.39(17)
C4 C1 C2 C3 -121.0(2)
S1 C1 C2 C3 55.5(2)
C1 C2 C3 O1 60.7(2)
C2 C1 C4 C5 176.94(18)
S1 C1 C4 C5 0.4(3)
C1 C4 C5 C6 -52.2(3)
C1 C4 C5 C10 130.9(2)
C10 C5 C6 C7 -1.1(3)
C4 C5 C6 C7 -178.1(2)
C5 C6 C7 C8 -0.1(4)
C6 C7 C8 C9 0.4(4)
C7 C8 C9 C10 0.5(4)
C11 O2 C10 C9 -3.0(3)
C11 O2 C10 C5 177.8(2)
C8 C9 C10 O2 179.1(2)
C8 C9 C10 C5 -1.7(3)
C6 C5 C10 O2 -178.71(18)
C4 C5 C10 O2 -1.7(3)
C6 C5 C10 C9 2.0(3)
C4 C5 C10 C9 179.09(18)
C1 S1 C12 F1 44.9(2)
C1 S1 C12 F2 163.57(16)
C1 S1 C12 F3 -79.19(19)
C24 S2 C13 C16 -122.37(17)
C24 S2 C13 C14 61.47(17)
C16 C13 C14 C15 -119.1(2)
S2 C13 C14 C15 57.0(2)
C13 C14 C15 O3 63.4(2)
C14 C13 C16 C17 173.33(18)
S2 C13 C16 C17 -2.6(3)
C13 C16 C17 C18 -47.8(3)
C13 C16 C17 C22 136.9(2)
C22 C17 C18 C19 -1.3(3)
C16 C17 C18 C19 -176.65(19)
C17 C18 C19 C20 -0.1(3)
C18 C19 C20 C21 0.8(4)
C19 C20 C21 C22 -0.2(4)
C23 O4 C22 C21 -4.8(3)
C23 O4 C22 C17 176.1(2)
C20 C21 C22 O4 179.8(2)
C20 C21 C22 C17 -1.2(3)
C18 C17 C22 O4 -179.03(17)
C16 C17 C22 O4 -3.6(3)
C18 C17 C22 C21 1.9(3)
C16 C17 C22 C21 177.35(18)
C13 S2 C24 F6 166.40(17)
C13 S2 C24 F4 46.3(2)
C13 S2 C24 F5 -75.23(19)
